data_7122121
loop_
_publ_author_name
'Qin, Qi-Pin'
'Zou, Bi-Qun'
'Hu, Fei-Long'
'Huang, Guo-Bao'
'Wang, Shu-Long'
'Gu, Yun-Qiong'
'Tan, Ming-Xiong'

_publ_section_title
;
 Platinum(ii) complexes with rutaecarpine and tryptanthrin derivatives
 induce apoptosis by inhibiting telomerase activity and disrupting
 mitochondrial function.
;
_journal_issue 10
_journal_name_full MedChemComm
_journal_page_first 1639
_journal_page_last 1648
_journal_paper_doi 10.1039/c8md00247a
_journal_volume 9
_journal_year 2018
_chemical_formula_moiety 'C20 H18 Cl2 N3 O2 Pt S'
_chemical_formula_sum 'C20 H18 Cl2 N3 O2 Pt S'
_chemical_formula_weight 630.42
_space_group_crystal_system monoclinic
_space_group_IT_number 14
_space_group_name_Hall '-P 2yn'
_space_group_name_H-M_alt 'P 1 21/n 1'
_symmetry_space_group_name_Hall '-P 2yn'
_symmetry_space_group_name_H-M 'P 1 21/n 1'
_atom_sites_solution_hydrogens geom
_atom_sites_solution_primary direct
_atom_sites_solution_secondary difmap
_audit_creation_date 2018-04-27
_audit_creation_method
;
  Olex2 1.2-ac2
  (compiled 2012.03.06 svn.r2239, GUI svn.r4109)
;
_audit_update_record
;
2018-04-30 deposited with the CCDC.
2018-08-08 downloaded from the CCDC.
;
_cell_angle_alpha 90.00
_cell_angle_beta 105.0510(10)
_cell_angle_gamma 90.00
_cell_formula_units_Z 4
_cell_length_a 11.4250(2)
_cell_length_b 15.9927(3)
_cell_length_c 11.9390(2)
_cell_measurement_reflns_used 6471
_cell_measurement_temperature 296(2)
_cell_measurement_theta_max 26.96
_cell_measurement_theta_min 2.55
_cell_volume 2106.62(7)
_computing_data_reduction 'SAINT v7.68A (Bruker, 2009)'
_computing_molecular_graphics
;
O. V. Dolomanov, L. J. Bourhis, R. J. Gildea, J. A. K. Howard and H. Puschmann,
OLEX2: a complete structure solution, refinement and analysis program.
J. Appl. Cryst. (2009). 42, 339-341.
;
_computing_publication_material
;
O. V. Dolomanov, L. J. Bourhis, R. J. Gildea, J. A. K. Howard and H. Puschmann,
OLEX2: a complete structure solution, refinement and analysis program.
J. Appl. Cryst. (2009). 42, 339-341.
;
_computing_structure_refinement
;
XL, G.M. Sheldrick, Acta Cryst.
(2008). A64, 112-122
;
_computing_structure_solution 'SHELXS-97 (Sheldrick, 1990)'
_diffrn_ambient_temperature 296.15
_diffrn_measured_fraction_theta_full 0.999
_diffrn_measured_fraction_theta_max 0.999
_diffrn_measurement_device_type 'CCD area detector'
_diffrn_measurement_method 'phi and omega scans'
_diffrn_radiation_monochromator graphite
_diffrn_radiation_type MoK\a
_diffrn_radiation_wavelength 0.71073
_diffrn_reflns_av_R_equivalents 0.0292
_diffrn_reflns_av_unetI/netI 0.0277
_diffrn_reflns_limit_h_max 13
_diffrn_reflns_limit_h_min -13
_diffrn_reflns_limit_k_max 17
_diffrn_reflns_limit_k_min -19
_diffrn_reflns_limit_l_max 14
_diffrn_reflns_limit_l_min -14
_diffrn_reflns_number 15089
_diffrn_reflns_theta_full 25.00
_diffrn_reflns_theta_max 25.00
_diffrn_reflns_theta_min 2.18
_diffrn_source 'fine-focus sealed tube'
_diffrn_source_current 30.0
_diffrn_source_power 1.5
_diffrn_source_voltage 50.0
_exptl_absorpt_coefficient_mu 7.036
_exptl_absorpt_correction_T_max 0.3067
_exptl_absorpt_correction_T_min 0.2190
_exptl_absorpt_correction_type multi-scan
_exptl_crystal_colour red
_exptl_crystal_density_diffrn 1.988
_exptl_crystal_density_method 'not measured'
_exptl_crystal_description block
_exptl_crystal_F_000 1212
_exptl_crystal_size_max 0.31
_exptl_crystal_size_mid 0.23
_exptl_crystal_size_min 0.22
_refine_diff_density_max 11.494
_refine_diff_density_min -4.297
_refine_diff_density_rms 0.314
_refine_ls_extinction_method none
_refine_ls_goodness_of_fit_ref 1.080
_refine_ls_hydrogen_treatment mixed
_refine_ls_matrix_type full
_refine_ls_number_parameters 264
_refine_ls_number_reflns 3717
_refine_ls_number_restraints 0
_refine_ls_restrained_S_all 1.080
_refine_ls_R_factor_all 0.1098
_refine_ls_R_factor_gt 0.1004
_refine_ls_shift/su_max 0.011
_refine_ls_shift/su_mean 0.000
_refine_ls_structure_factor_coef Fsqd
_refine_ls_weighting_details 'calc w=1/[\s^2^(Fo^2^)+(0.0581P)^2^+147.6445P] where P=(Fo^2^+2Fc^2^)/3'
_refine_ls_weighting_scheme calc
_refine_ls_wR_factor_gt 0.2294
_refine_ls_wR_factor_ref 0.2354
_reflns_number_gt 3241
_reflns_number_total 3717
_reflns_threshold_expression >2sigma(I)
_cod_data_source_file c8md00247a2.cif
_cod_data_source_block tmx20160526_0m
_cod_depositor_comments 'Adding full bibliography for 7122121--7122124.cif.'
_cod_original_cell_volume 2106.62(6)
_cod_database_code 7122121

loop_
_space_group_symop_id
_space_group_symop_operation_xyz
1 'x, y, z'
2 '-x+1/2, y+1/2, -z+1/2'
3 '-x, -y, -z'
4 'x-1/2, -y-1/2, z-1/2'

loop_
_atom_site_label
_atom_site_type_symbol
_atom_site_fract_x
_atom_site_fract_y
_atom_site_fract_z
_atom_site_U_iso_or_equiv
_atom_site_adp_type
_atom_site_occupancy
_atom_site_symmetry_multiplicity
_atom_site_calc_flag
_atom_site_refinement_flags
C1 C 0.8890(12) 0.0685(9) 0.8512(12) 0.043(4) Uani 1 1 d .
C2 C 0.8981(15) -0.0052(10) 0.7922(14) 0.056(5) Uani 1 1 d .
H2 H 0.9269 -0.0044 0.7262 0.067 Uiso 1 1 calc R
C3 C 0.8636(15) -0.0801(10) 0.8333(14) 0.056(5) Uani 1 1 d .
H3 H 0.8675 -0.1295 0.7933 0.067 Uiso 1 1 calc R
C4 C 0.8240(15) -0.0819(10) 0.9325(16) 0.062(5) Uani 1 1 d .
H4 H 0.8023 -0.1327 0.9594 0.074 Uiso 1 1 calc R
C5 C 0.8160(16) -0.0107(11) 0.9918(14) 0.062(5) Uani 1 1 d .
H5 H 0.7881 -0.0124 1.0583 0.074 Uiso 1 1 calc R
C6 C 0.8505(14) 0.0658(10) 0.9513(12) 0.050(4) Uani 1 1 d .
C7 C 0.8413(11) 0.1420(10) 1.0169(12) 0.047(4) Uani 1 1 d .
N3 N 0.8832(11) 0.2153(8) 0.9675(9) 0.048(3) Uani 1 1 d .
C9 C 0.9205(12) 0.2143(9) 0.8697(11) 0.042(4) Uani 1 1 d .
C10 C 0.9546(11) 0.2954(9) 0.8349(11) 0.039(3) Uani 1 1 d .
C11 C 0.9142(12) 0.3686(9) 0.8706(12) 0.042(4) Uani 1 1 d .
C12 C 0.8881(14) 0.2930(10) 1.0387(12) 0.052(4) Uani 1 1 d .
H12A H 0.8362 0.2861 1.0907 0.062 Uiso 1 1 calc R
H12B H 0.9703 0.3014 1.0855 0.062 Uiso 1 1 calc R
C13 C 0.9492(12) 0.4340(9) 0.8067(12) 0.042(4) Uani 1 1 d .
C14 C 1.0146(12) 0.3968(9) 0.7328(12) 0.044(4) Uani 1 1 d .
C15 C 1.0600(16) 0.4435(10) 0.6579(12) 0.057(4) Uani 1 1 d .
H15 H 1.1016 0.4187 0.6093 0.068 Uiso 1 1 calc R
C16 C 1.0420(15) 0.5276(10) 0.6569(13) 0.055(4) Uani 1 1 d .
H16 H 1.0752 0.5604 0.6087 0.066 Uiso 1 1 calc R
C17 C 0.9766(17) 0.5661(11) 0.7245(15) 0.066(5) Uani 1 1 d .
H17 H 0.9633 0.6234 0.7180 0.079 Uiso 1 1 calc R
C18 C 0.9316(14) 0.5217(10) 0.7999(14) 0.055(4) Uani 1 1 d .
H18 H 0.8897 0.5484 0.8469 0.066 Uiso 1 1 calc R
C19 C 0.8242(17) 0.0731(13) 0.3839(16) 0.076(6) Uani 1 1 d .
H19A H 0.8060 0.0845 0.3022 0.114 Uiso 1 1 calc R
H19B H 0.7533 0.0827 0.4111 0.114 Uiso 1 1 calc R
H19C H 0.8493 0.0159 0.3978 0.114 Uiso 1 1 calc R
C20 C 0.890(3) 0.2359(15) 0.3900(18) 0.135(12) Uani 1 1 d .
H20A H 0.9588 0.2713 0.3934 0.202 Uiso 1 1 calc R
H20B H 0.8371 0.2625 0.4299 0.202 Uiso 1 1 calc R
H20C H 0.8472 0.2267 0.3105 0.202 Uiso 1 1 calc R
Cl1 Cl 1.1431(4) 0.1296(3) 0.7105(4) 0.0680(12) Uani 1 1 d .
Cl2 Cl 0.7310(3) 0.1785(3) 0.5862(4) 0.0604(11) Uani 1 1 d .
N1 N 0.9220(10) 0.1455(7) 0.8092(10) 0.042(3) Uani 1 1 d .
N2 N 1.0159(10) 0.3112(7) 0.7497(10) 0.043(3) Uani 1 1 d .
C21 C 0.8493(12) 0.3668(10) 0.9665(14) 0.053(4) Uani 1 1 d .
H21A H 0.8683 0.4170 1.0133 0.063 Uiso 1 1 calc R
H21B H 0.7624 0.3650 0.9331 0.063 Uiso 1 1 calc R
O1 O 0.8124(12) 0.1456(8) 1.1055(10) 0.076(4) Uani 1 1 d .
O2 O 1.0537(10) 0.1160(10) 0.4425(12) 0.088(4) Uani 1 1 d .
Pt1 Pt 0.93812(6) 0.14605(3) 0.64076(4) 0.04648(16) Uani 1 1 d .
S1 S 0.9401(4) 0.1386(3) 0.4572(3) 0.0525(10) Uani 1 1 d .

loop_
_atom_site_aniso_label
_atom_site_aniso_U_11
_atom_site_aniso_U_22
_atom_site_aniso_U_33
_atom_site_aniso_U_23
_atom_site_aniso_U_13
_atom_site_aniso_U_12
C1 0.032(6) 0.050(8) 0.042(7) 0.002(6) 0.004(6) -0.003(6)
C2 0.059(9) 0.049(9) 0.050(8) 0.010(7) -0.002(7) -0.004(7)
C3 0.063(9) 0.045(8) 0.056(9) 0.001(7) 0.007(8) -0.002(7)
C4 0.054(9) 0.045(8) 0.079(11) 0.020(8) 0.004(8) 0.003(7)
C5 0.072(10) 0.069(10) 0.046(8) 0.011(8) 0.018(7) -0.016(9)
C6 0.063(9) 0.049(8) 0.037(7) 0.009(6) 0.012(6) -0.002(7)
C7 0.024(6) 0.072(10) 0.047(7) 0.005(7) 0.016(5) -0.006(6)
N3 0.053(7) 0.060(7) 0.030(5) -0.003(5) 0.009(5) -0.008(6)
C9 0.042(7) 0.054(8) 0.031(6) 0.001(6) 0.010(5) 0.003(6)
C10 0.031(6) 0.049(8) 0.037(6) -0.001(6) 0.010(5) -0.001(6)
C11 0.040(7) 0.041(7) 0.044(7) -0.010(6) 0.008(6) 0.001(6)
C12 0.060(8) 0.063(9) 0.037(7) -0.009(7) 0.021(6) -0.009(7)
C13 0.033(6) 0.046(8) 0.044(7) -0.009(6) 0.006(5) 0.000(6)
C14 0.039(7) 0.044(8) 0.045(7) -0.003(6) 0.004(6) -0.005(6)
C15 0.081(10) 0.058(9) 0.036(7) -0.001(7) 0.025(7) 0.006(8)
C16 0.072(10) 0.045(8) 0.050(8) 0.011(7) 0.021(7) 0.006(7)
C17 0.089(12) 0.047(9) 0.062(10) -0.008(8) 0.020(9) -0.003(9)
C18 0.055(9) 0.047(8) 0.058(9) -0.012(7) 0.008(7) 0.000(7)
C19 0.071(11) 0.084(13) 0.069(11) -0.026(10) 0.009(9) -0.001(10)
C20 0.27(3) 0.076(15) 0.063(12) 0.025(11) 0.052(17) 0.010(19)
Cl1 0.068(2) 0.065(3) 0.081(3) -0.004(2) 0.037(2) 0.004(2)
Cl2 0.0401(18) 0.081(3) 0.062(2) 0.012(2) 0.0165(16) 0.0101(18)
N1 0.041(6) 0.039(6) 0.041(6) 0.005(5) 0.003(5) -0.002(5)
N2 0.042(6) 0.038(6) 0.054(6) -0.011(5) 0.021(5) -0.002(5)
C21 0.034(7) 0.057(9) 0.072(9) -0.019(7) 0.023(6) -0.004(6)
O1 0.111(8) 0.078(8) 0.058(6) 0.000(6) 0.056(6) -0.012(7)
O2 0.042(5) 0.124(11) 0.111(9) 0.027(8) 0.044(6) 0.008(7)
Pt1 0.0697(4) 0.0396(3) 0.0332(2) -0.0015(2) 0.0187(2) -0.0048(3)
S1 0.063(2) 0.061(2) 0.0387(17) -0.0028(16) 0.0213(15) -0.0032(19)

loop_
_atom_type_symbol
_atom_type_description
_atom_type_scat_dispersion_real
_atom_type_scat_dispersion_imag
_atom_type_scat_source
C C 0.0033 0.0016 'International Tables Vol C Tables 4.2.6.8 and 6.1.1.4'
H H 0.0000 0.0000 'International Tables Vol C Tables 4.2.6.8 and 6.1.1.4'
Cl Cl 0.1484 0.1585 'International Tables Vol C Tables 4.2.6.8 and 6.1.1.4'
N N 0.0061 0.0033 'International Tables Vol C Tables 4.2.6.8 and 6.1.1.4'
O O 0.0106 0.0060 'International Tables Vol C Tables 4.2.6.8 and 6.1.1.4'
Pt Pt -1.7033 8.3905 'International Tables Vol C Tables 4.2.6.8 and 6.1.1.4'
S S 0.1246 0.1234 'International Tables Vol C Tables 4.2.6.8 and 6.1.1.4'

loop_
_geom_angle_atom_site_label_1
_geom_angle_atom_site_label_2
_geom_angle_atom_site_label_3
_geom_angle
C2 C1 N1 119.6(13)
C6 C1 C2 119.7(14)
C6 C1 N1 120.6(13)
C1 C2 H2 120.5
C3 C2 C1 119.1(16)
C3 C2 H2 120.5
C2 C3 H3 119.7
C4 C3 C2 120.7(16)
C4 C3 H3 119.7
C3 C4 H4 119.5
C5 C4 C3 120.9(16)
C5 C4 H4 119.5
C4 C5 H5 120.4
C4 C5 C6 119.2(16)
C6 C5 H5 120.4
C1 C6 C5 120.4(15)
C1 C6 C7 121.3(14)
C5 C6 C7 118.3(14)
N3 C7 C6 112.2(12)
O1 C7 C6 126.1(15)
O1 C7 N3 121.4(15)
C7 N3 C12 114.1(12)
C9 N3 C7 123.9(13)
C9 N3 C12 122.0(13)
N3 C9 C10 114.2(13)
N1 C9 N3 122.6(13)
N1 C9 C10 123.2(12)
C11 C10 C9 122.7(13)
C11 C10 N2 110.2(12)
N2 C10 C9 126.5(12)
C10 C11 C13 107.4(13)
C10 C11 C21 119.3(13)
C13 C11 C21 133.2(13)
N3 C12 H12A 109.2
N3 C12 H12B 109.2
H12A C12 H12B 107.9
C21 C12 N3 112.0(12)
C21 C12 H12A 109.2
C21 C12 H12B 109.2
C11 C13 C14 107.1(12)
C11 C13 C18 135.1(14)
C18 C13 C14 117.8(14)
C15 C14 C13 121.8(14)
C15 C14 N2 130.2(14)
N2 C14 C13 108.0(13)
C14 C15 H15 121.2
C16 C15 C14 117.6(15)
C16 C15 H15 121.2
C15 C16 H16 118.7
C15 C16 C17 122.7(16)
C17 C16 H16 118.7
C16 C17 H17 119.5
C18 C17 C16 120.9(16)
C18 C17 H17 119.5
C13 C18 H18 120.4
C17 C18 C13 119.1(16)
C17 C18 H18 120.4
H19A C19 H19B 109.5
H19A C19 H19C 109.5
H19B C19 H19C 109.5
S1 C19 H19A 109.5
S1 C19 H19B 109.5
S1 C19 H19C 109.5
H20A C20 H20B 109.5
H20A C20 H20C 109.5
H20B C20 H20C 109.5
S1 C20 H20A 109.5
S1 C20 H20B 109.5
S1 C20 H20C 109.5
C1 N1 Pt1 116.6(9)
C9 N1 C1 119.2(12)
C9 N1 Pt1 123.2(9)
C14 N2 C10 107.2(12)
C11 C21 H21A 109.8
C11 C21 H21B 109.9
C12 C21 C11 109.2(12)
C12 C21 H21A 109.9
C12 C21 H21B 109.9
H21A C21 H21B 108.3
Cl1 Pt1 Cl2 172.21(16)
N1 Pt1 Cl1 89.2(3)
N1 Pt1 Cl2 86.1(3)
N1 Pt1 S1 174.5(3)
S1 Pt1 Cl1 94.72(16)
S1 Pt1 Cl2 90.34(15)
C19 S1 C20 100.8(12)
C19 S1 Pt1 109.3(7)
C20 S1 Pt1 108.5(8)
O2 S1 C19 113.0(10)
O2 S1 C20 111.7(13)
O2 S1 Pt1 112.8(6)

loop_
_geom_bond_atom_site_label_1
_geom_bond_atom_site_label_2
_geom_bond_distance
C1 C2 1.39(2)
C1 C6 1.38(2)
C1 N1 1.418(18)
C2 H2 0.9300
C2 C3 1.39(2)
C3 H3 0.9300
C3 C4 1.37(3)
C4 H4 0.9300
C4 C5 1.36(2)
C5 H5 0.9300
C5 C6 1.41(2)
C6 C7 1.47(2)
C7 N3 1.45(2)
C7 O1 1.189(18)
N3 C9 1.343(18)
N3 C12 1.498(19)
C9 C10 1.45(2)
C9 N1 1.319(18)
C10 C11 1.368(19)
C10 N2 1.399(18)
C11 C13 1.41(2)
C11 C21 1.52(2)
C12 H12A 0.9700
C12 H12B 0.9700
C12 C21 1.46(2)
C13 C14 1.43(2)
C13 C18 1.42(2)
C14 C15 1.37(2)
C14 N2 1.384(18)
C15 H15 0.9300
C15 C16 1.36(2)
C16 H16 0.9300
C16 C17 1.38(2)
C17 H17 0.9300
C17 C18 1.35(2)
C18 H18 0.9300
C19 H19A 0.9600
C19 H19B 0.9600
C19 H19C 0.9600
C19 S1 1.737(18)
C20 H20A 0.9600
C20 H20B 0.9600
C20 H20C 0.9600
C20 S1 1.78(2)
Cl1 Pt1 2.288(4)
Cl2 Pt1 2.344(4)
N1 Pt1 2.066(12)
C21 H21A 0.9700
C21 H21B 0.9700
O2 S1 1.402(12)
Pt1 S1 2.200(4)

loop_
_geom_torsion_atom_site_label_1
_geom_torsion_atom_site_label_2
_geom_torsion_atom_site_label_3
_geom_torsion_atom_site_label_4
_geom_torsion
C1 C2 C3 C4 -2(2)
C1 C6 C7 N3 -3.3(19)
C1 C6 C7 O1 -177.7(14)
C1 N1 Pt1 Cl1 -97.7(9)
C1 N1 Pt1 Cl2 88.6(9)
C1 N1 Pt1 S1 38(4)
C2 C1 C6 C5 -2(2)
C2 C1 C6 C7 179.1(13)
C2 C1 N1 C9 -175.7(13)
C2 C1 N1 Pt1 15.7(16)
C2 C3 C4 C5 1(2)
C3 C4 C5 C6 -1(2)
C4 C5 C6 C1 2(2)
C4 C5 C6 C7 -179.9(14)
C5 C6 C7 N3 178.2(13)
C5 C6 C7 O1 4(2)
C6 C1 C2 C3 2(2)
C6 C1 N1 C9 2.9(19)
C6 C1 N1 Pt1 -165.7(10)
C6 C7 N3 C9 3.1(18)
C6 C7 N3 C12 -173.8(11)
C7 N3 C9 C10 178.1(11)
C7 N3 C9 N1 0(2)
C7 N3 C12 C21 -141.2(12)
N3 C9 C10 C11 -22.0(18)
N3 C9 C10 N2 168.0(12)
N3 C9 N1 C1 -3.2(19)
N3 C9 N1 Pt1 164.6(10)
N3 C12 C21 C11 -48.4(16)
C9 N3 C12 C21 41.8(19)
C9 C10 C11 C13 -171.0(12)
C9 C10 C11 C21 11.1(19)
C9 C10 N2 C14 171.6(12)
C9 N1 Pt1 Cl1 94.2(11)
C9 N1 Pt1 Cl2 -79.5(10)
C9 N1 Pt1 S1 -130(3)
C10 C9 N1 C1 178.9(12)
C10 C9 N1 Pt1 -13.3(18)
C10 C11 C13 C14 -1.2(14)
C10 C11 C13 C18 177.3(15)
C10 C11 C21 C12 25.4(17)
C11 C10 N2 C14 0.6(14)
C11 C13 C14 C15 179.1(13)
C11 C13 C14 N2 1.5(14)
C11 C13 C18 C17 -178.1(15)
C12 N3 C9 C10 -5.2(18)
C12 N3 C9 N1 176.7(12)
C13 C11 C21 C12 -151.9(15)
C13 C14 C15 C16 1(2)
C13 C14 N2 C10 -1.3(14)
C14 C13 C18 C17 0(2)
C14 C15 C16 C17 -3(2)
C15 C14 N2 C10 -178.6(14)
C15 C16 C17 C18 3(3)
C16 C17 C18 C13 -2(2)
C18 C13 C14 C15 0(2)
C18 C13 C14 N2 -177.2(12)
Cl1 Pt1 S1 C19 134.7(7)
Cl1 Pt1 S1 C20 -116.2(12)
Cl1 Pt1 S1 O2 8.1(8)
Cl2 Pt1 S1 C19 -51.2(7)
Cl2 Pt1 S1 C20 57.8(12)
Cl2 Pt1 S1 O2 -177.9(7)
N1 C1 C2 C3 -179.0(13)
N1 C1 C6 C5 179.1(13)
N1 C1 C6 C7 1(2)
N1 C9 C10 C11 156.0(13)
N1 C9 C10 N2 -14(2)
N1 Pt1 S1 C19 -1(4)
N1 Pt1 S1 C20 108(4)
N1 Pt1 S1 O2 -128(4)
N2 C10 C11 C13 0.4(14)
N2 C10 C11 C21 -177.5(11)
N2 C14 C15 C16 177.8(14)
C21 C11 C13 C14 176.3(14)
C21 C11 C13 C18 -5(3)
O1 C7 N3 C9 177.9(14)
O1 C7 N3 C12 0.9(19)
